data_4334142
loop_
_publ_author_name
'Joyee Mitra'
'Sabyasachi Sarkar'

_publ_contact_author_name 'Sabyasachi Sarkar'
_publ_section_title
;
 Oxo-Mo(IV)(dithiolene)thiolato Complexes: Analogue of Reduced Sulfite
 Oxidase
;
_journal_name_full 'Inorganic Chemistry'
_journal_page_first 3032
_journal_page_last 3042
_journal_paper_doi 10.1021/ic302485c
_journal_volume 52
_journal_year 2013
_chemical_formula_moiety 'C16 H36 N, C24 H15 Mo N4 O S3, C H2 Cl2'
_chemical_formula_sum 'C41 H53 Cl2 Mo N5 O S3'
_chemical_formula_weight 894.93
_chemical_name_systematic
;
 ?
;
_space_group_IT_number 2
_symmetry_cell_setting triclinic
_symmetry_space_group_name_Hall '-P 1'
_symmetry_space_group_name_H-M 'P -1'
_atom_sites_solution_hydrogens geom
_atom_sites_solution_primary direct
_atom_sites_solution_secondary difmap
_audit_creation_method SHELXL-97
_cell_angle_alpha 74.546(5)
_cell_angle_beta 82.284(5)
_cell_angle_gamma 76.736(5)
_cell_formula_units_Z 4
_cell_length_a 9.410(5)
_cell_length_b 19.648(5)
_cell_length_c 24.879(5)
_cell_measurement_temperature 100(2)
_cell_volume 4302(3)
_computing_cell_refinement 'SAINT 6.45 ( Bruker, 2003)'
_computing_data_collection 'SMART 5.628 (Bruker, 2003)'
_computing_data_reduction 'SAINT 6.45 ( Bruker, 2003)'
_computing_molecular_graphics 'Diamond 3.1e, Ortep'
_computing_structure_refinement 'SHELXL-97 (Sheldrick, 1997)'
_computing_structure_solution SIR-97
_diffrn_ambient_temperature 100(2)
_diffrn_measured_fraction_theta_full 0.965
_diffrn_measured_fraction_theta_max 0.965
_diffrn_measurement_device_type 'CCD Area Detecter'
_diffrn_measurement_method /w-scans
_diffrn_radiation_monochromator graphite
_diffrn_radiation_source 'fine-focus sealed tube'
_diffrn_radiation_type MoK\a
_diffrn_radiation_wavelength 0.71069
_diffrn_reflns_av_R_equivalents 0.0387
_diffrn_reflns_av_sigmaI/netI 0.0846
_diffrn_reflns_limit_h_max 8
_diffrn_reflns_limit_h_min -12
_diffrn_reflns_limit_k_max 24
_diffrn_reflns_limit_k_min -25
_diffrn_reflns_limit_l_max 30
_diffrn_reflns_limit_l_min -31
_diffrn_reflns_number 25590
_diffrn_reflns_theta_full 27.00
_diffrn_reflns_theta_max 27.00
_diffrn_reflns_theta_min 2.15
_exptl_absorpt_coefficient_mu 0.612
_exptl_absorpt_correction_T_max 0.982
_exptl_absorpt_correction_T_min 0.965
_exptl_absorpt_correction_type empirical
_exptl_absorpt_process_details 'SADABS (Bruker, 2002)'
_exptl_crystal_colour blue
_exptl_crystal_density_diffrn 1.382
_exptl_crystal_description block
_exptl_crystal_F_000 1864
_exptl_crystal_size_max 0.04
_exptl_crystal_size_mid 0.03
_exptl_crystal_size_min 0.02
_refine_diff_density_max 1.849
_refine_diff_density_min -1.819
_refine_diff_density_rms 0.267
_refine_ls_extinction_method none
_refine_ls_goodness_of_fit_ref 1.004
_refine_ls_hydrogen_treatment constr
_refine_ls_matrix_type full
_refine_ls_number_parameters 955
_refine_ls_number_reflns 18109
_refine_ls_number_restraints 0
_refine_ls_restrained_S_all 1.004
_refine_ls_R_factor_all 0.1124
_refine_ls_R_factor_gt 0.0724
_refine_ls_shift/su_max 0.001
_refine_ls_shift/su_mean 0.000
_refine_ls_structure_factor_coef Fsqd
_refine_ls_weighting_details 'calc w=1/[\s^2^(Fo^2^)+(0.1639P)^2^+10.4498P] where P=(Fo^2^+2Fc^2^)/3'
_refine_ls_weighting_scheme calc
_refine_ls_wR_factor_gt 0.1975
_refine_ls_wR_factor_ref 0.2707
_reflns_number_gt 12148
_reflns_number_total 18109
_reflns_threshold_expression >2sigma(I)
_cod_data_source_file ic302485c_si_002_04.cif
_cod_data_source_block 3a
_cod_database_code 4334142

loop_
_symmetry_equiv_pos_as_xyz
'x, y, z'
'-x, -y, -z'

loop_
_atom_site_label
_atom_site_type_symbol
_atom_site_fract_x
_atom_site_fract_y
_atom_site_fract_z
_atom_site_U_iso_or_equiv
_atom_site_adp_type
_atom_site_occupancy
_atom_site_symmetry_multiplicity
_atom_site_calc_flag
_atom_site_refinement_flags
Mo1 Mo 0.49872(6) 0.78269(3) 0.25308(2) 0.02022(16) Uani 1 1 d .
Mo2 Mo 0.45774(6) 0.21252(3) 0.24881(2) 0.02058(16) Uani 1 1 d .
S1 S 0.57547(18) 0.77783(8) 0.34389(6) 0.0248(3) Uani 1 1 d .
S2 S 0.57122(18) 0.65415(8) 0.28034(6) 0.0233(3) Uani 1 1 d .
S3 S 0.35855(18) 0.75661(8) 0.18858(6) 0.0261(3) Uani 1 1 d .
S4 S 0.38730(19) 0.20974(8) 0.15921(6) 0.0258(3) Uani 1 1 d .
S5 S 0.38095(18) 0.34093(8) 0.21670(6) 0.0235(3) Uani 1 1 d .
S6 S 0.59479(18) 0.24394(8) 0.31148(6) 0.0262(3) Uani 1 1 d .
Cl1 Cl 0.8749(3) 0.44313(14) 0.04419(11) 0.0715(7) Uani 1 1 d .
Cl2 Cl 0.5790(2) 0.41562(11) 0.05995(8) 0.0486(5) Uani 1 1 d .
Cl3 Cl 0.4070(2) 0.57980(11) 0.43871(8) 0.0469(5) Uani 1 1 d .
Cl4 Cl 0.1031(2) 0.57022(10) 0.47243(8) 0.0444(5) Uani 1 1 d .
O1 O 0.6419(5) 0.8112(2) 0.21158(17) 0.0275(10) Uani 1 1 d .
O2 O 0.3164(5) 0.1843(2) 0.29138(16) 0.0257(9) Uani 1 1 d .
N1 N 0.3897(6) 0.8984(3) 0.2358(2) 0.0222(11) Uani 1 1 d .
N2 N 0.2747(6) 0.7961(2) 0.3030(2) 0.0212(10) Uani 1 1 d .
N3 N 0.6837(6) 0.1996(3) 0.19976(19) 0.0238(11) Uani 1 1 d .
N4 N 0.5696(6) 0.0979(3) 0.2668(2) 0.0217(10) Uani 1 1 d .
N5 N 0.1187(6) 0.3159(3) 0.8881(2) 0.0243(11) Uani 1 1 d .
N6 N 0.9206(6) 0.6945(2) 0.6090(2) 0.0215(10) Uani 1 1 d .
N7 N 0.1663(8) 0.3183(3) 0.0421(2) 0.0433(16) Uani 1 1 d .
N8 N 0.1556(7) 0.4819(3) 0.1105(2) 0.0308(12) Uani 1 1 d .
N9 N 0.7861(7) 0.5030(3) 0.3803(2) 0.0316(13) Uani 1 1 d .
C1 C 0.6610(6) 0.6353(3) 0.3421(2) 0.0228(12) Uani 1 1 d .
C2 C 0.6623(7) 0.6872(3) 0.3686(2) 0.0228(12) Uani 1 1 d .
C3 C 0.7300(7) 0.6691(3) 0.4196(3) 0.0273(14) Uani 1 1 d .
C4 C 0.7308(7) 0.5623(4) 0.3641(3) 0.0277(14) Uani 1 1 d .
C5 C 0.4512(7) 0.9478(3) 0.1982(2) 0.0232(12) Uani 1 1 d .
H5 H 0.5397 0.9324 0.1791 0.028 Uiso 1 1 calc R
C6 C 0.3893(7) 1.0214(3) 0.1860(3) 0.0266(13) Uani 1 1 d .
H6 H 0.4367 1.0540 0.1599 0.032 Uiso 1 1 calc R
C7 C 0.2558(7) 1.0452(3) 0.2136(3) 0.0255(13) Uani 1 1 d .
H7 H 0.2132 1.0941 0.2067 0.031 Uiso 1 1 calc R
C8 C 0.1879(7) 0.9944(3) 0.2515(3) 0.0259(13) Uani 1 1 d .
H8 H 0.0977 1.0086 0.2700 0.031 Uiso 1 1 calc R
C9 C 0.2573(7) 0.9208(3) 0.2616(2) 0.0203(12) Uani 1 1 d .
C10 C 0.1913(7) 0.8636(3) 0.3001(2) 0.0211(12) Uani 1 1 d .
C11 C 0.0587(7) 0.8748(3) 0.3309(3) 0.0254(13) Uani 1 1 d .
H11 H 0.0056 0.9214 0.3291 0.030 Uiso 1 1 calc R
C12 C 0.0058(8) 0.8171(4) 0.3642(3) 0.0320(15) Uani 1 1 d .
H12 H -0.0848 0.8241 0.3843 0.038 Uiso 1 1 calc R
C13 C 0.0880(8) 0.7482(3) 0.3676(3) 0.0329(15) Uani 1 1 d .
H13 H 0.0550 0.7083 0.3906 0.040 Uiso 1 1 calc R
C14 C 0.2195(7) 0.7405(3) 0.3363(3) 0.0279(14) Uani 1 1 d .
H14 H 0.2738 0.6940 0.3382 0.033 Uiso 1 1 calc R
C15 C 0.2090(7) 0.8291(3) 0.1678(2) 0.0249(13) Uani 1 1 d .
C16 C 0.2239(7) 0.8898(3) 0.1257(3) 0.0263(13) Uani 1 1 d .
H16 H 0.3169 0.8961 0.1101 0.032 Uiso 1 1 calc R
C17 C 0.0991(8) 0.9432(4) 0.1059(3) 0.0313(15) Uani 1 1 d .
C18 C -0.0403(7) 0.9345(3) 0.1300(3) 0.0276(14) Uani 1 1 d .
C19 C -0.0543(7) 0.8727(3) 0.1748(3) 0.0273(14) Uani 1 1 d .
H19 H -0.1463 0.8664 0.1916 0.033 Uiso 1 1 calc R
C20 C 0.0652(8) 0.8240(4) 0.1926(3) 0.0302(14) Uani 1 1 d .
H20 H 0.0538 0.7851 0.2226 0.036 Uiso 1 1 calc R
C21 C 0.1116(9) 1.0056(4) 0.0626(3) 0.0386(17) Uani 1 1 d .
H21 H 0.2034 1.0134 0.0466 0.046 Uiso 1 1 calc R
C22 C -0.0096(9) 1.0534(4) 0.0449(3) 0.0454(19) Uani 1 1 d .
H22 H 0.0010 1.0932 0.0156 0.054 Uiso 1 1 calc R
C23 C -0.1500(9) 1.0465(4) 0.0679(3) 0.0413(18) Uani 1 1 d .
H23 H -0.2310 1.0816 0.0552 0.050 Uiso 1 1 calc R
C24 C -0.1662(9) 0.9873(4) 0.1095(3) 0.0379(16) Uani 1 1 d .
H24 H -0.2595 0.9809 0.1247 0.045 Uiso 1 1 calc R
C25 C 0.2919(7) 0.3532(3) 0.1554(2) 0.0230(12) Uani 1 1 d .
C26 C 0.2952(8) 0.2977(3) 0.1315(2) 0.0264(13) Uani 1 1 d .
C27 C 0.2226(8) 0.3101(3) 0.0821(3) 0.0288(14) Uani 1 1 d .
C28 C 0.2185(7) 0.4243(3) 0.1305(2) 0.0252(13) Uani 1 1 d .
C29 C 0.5075(7) 0.0462(3) 0.3037(2) 0.0240(13) Uani 1 1 d .
H29 H 0.4183 0.0607 0.3228 0.029 Uiso 1 1 calc R
C30 C 0.5695(7) -0.0266(3) 0.3147(3) 0.0255(13) Uani 1 1 d .
H30 H 0.5227 -0.0597 0.3406 0.031 Uiso 1 1 calc R
C31 C 0.7007(8) -0.0495(3) 0.2869(3) 0.0292(14) Uani 1 1 d .
H31 H 0.7429 -0.0983 0.2930 0.035 Uiso 1 1 calc R
C32 C 0.7688(7) 0.0014(3) 0.2497(3) 0.0265(13) Uani 1 1 d .
H32 H 0.8589 -0.0128 0.2312 0.032 Uiso 1 1 calc R
C33 C 0.7012(6) 0.0751(3) 0.2399(2) 0.0183(12) Uani 1 1 d .
C34 C 0.7655(7) 0.1333(3) 0.2021(2) 0.0245(13) Uani 1 1 d .
C35 C 0.9012(7) 0.1212(3) 0.1714(3) 0.0268(13) Uani 1 1 d .
H35 H 0.9553 0.0748 0.1734 0.032 Uiso 1 1 calc R
C36 C 0.9518(8) 0.1804(4) 0.1384(3) 0.0336(15) Uani 1 1 d .
H36 H 1.0408 0.1742 0.1171 0.040 Uiso 1 1 calc R
C37 C 0.8707(8) 0.2489(4) 0.1367(3) 0.0340(15) Uani 1 1 d .
H37 H 0.9057 0.2892 0.1155 0.041 Uiso 1 1 calc R
C38 C 0.7370(7) 0.2566(4) 0.1671(3) 0.0293(14) Uani 1 1 d .
H38 H 0.6813 0.3028 0.1652 0.035 Uiso 1 1 calc R
C39 C 0.7440(8) 0.1708(4) 0.3324(3) 0.0297(14) Uani 1 1 d .
C40 C 0.7284(7) 0.1121(3) 0.3749(3) 0.0266(13) Uani 1 1 d .
H40 H 0.6349 0.1074 0.3909 0.032 Uiso 1 1 calc R
C41 C 0.8506(8) 0.0576(3) 0.3958(3) 0.0310(15) Uani 1 1 d .
C42 C 0.9923(8) 0.0649(3) 0.3705(3) 0.0296(14) Uani 1 1 d .
C43 C 1.0069(7) 0.1244(3) 0.3238(3) 0.0265(13) Uani 1 1 d .
H43 H 1.0987 0.1286 0.3056 0.032 Uiso 1 1 calc R
C44 C 0.8867(7) 0.1746(3) 0.3061(3) 0.0285(14) Uani 1 1 d .
H44 H 0.8980 0.2130 0.2757 0.034 Uiso 1 1 calc R
C45 C 0.8373(10) -0.0032(4) 0.4403(3) 0.0462(19) Uani 1 1 d .
H45 H 0.7451 -0.0096 0.4569 0.055 Uiso 1 1 calc R
C46 C 0.9572(9) -0.0518(4) 0.4589(3) 0.0431(19) Uani 1 1 d .
H46 H 0.9456 -0.0912 0.4884 0.052 Uiso 1 1 calc R
C47 C 1.0972(10) -0.0454(4) 0.4356(3) 0.046(2) Uani 1 1 d .
H47 H 1.1780 -0.0796 0.4498 0.055 Uiso 1 1 calc R
C48 C 1.1153(9) 0.0119(4) 0.3916(3) 0.0412(18) Uani 1 1 d .
H48 H 1.2088 0.0162 0.3753 0.049 Uiso 1 1 calc R
C49 C 0.7038(10) 0.4651(5) 0.0165(3) 0.049(2) Uani 1 1 d .
H49A H 0.7160 0.4551 -0.0202 0.059 Uiso 1 1 calc R
H49B H 0.6642 0.5162 0.0120 0.059 Uiso 1 1 calc R
C50 C 0.2862(8) 0.5322(4) 0.4868(3) 0.0367(17) Uani 1 1 d .
H50A H 0.3085 0.4822 0.4848 0.044 Uiso 1 1 calc R
H50B H 0.3000 0.5334 0.5245 0.044 Uiso 1 1 calc R
C51 C 0.8046(7) 0.7631(3) 0.5932(2) 0.0237(13) Uani 1 1 d .
H51A H 0.7192 0.7586 0.6195 0.028 Uiso 1 1 calc R
H51B H 0.8423 0.8031 0.5977 0.028 Uiso 1 1 calc R
C52 C 0.7559(7) 0.7817(3) 0.5344(2) 0.0266(14) Uani 1 1 d .
H52A H 0.8372 0.7923 0.5074 0.032 Uiso 1 1 calc R
H52B H 0.7248 0.7410 0.5280 0.032 Uiso 1 1 calc R
C53 C 0.6300(7) 0.8468(3) 0.5270(3) 0.0296(14) Uani 1 1 d .
H53A H 0.6611 0.8867 0.5348 0.035 Uiso 1 1 calc R
H53B H 0.5488 0.8354 0.5538 0.035 Uiso 1 1 calc R
C54 C 0.5776(8) 0.8700(4) 0.4679(3) 0.0376(16) Uani 1 1 d .
H54A H 0.4984 0.9112 0.4652 0.056 Uiso 1 1 calc R
H54B H 0.5446 0.8311 0.4602 0.056 Uiso 1 1 calc R
H54C H 0.6570 0.8824 0.4412 0.056 Uiso 1 1 calc R
C55 C 0.8641(7) 0.6289(3) 0.6059(2) 0.0235(13) Uani 1 1 d .
H55A H 0.8417 0.6353 0.5678 0.028 Uiso 1 1 calc R
H55B H 0.9424 0.5868 0.6144 0.028 Uiso 1 1 calc R
C56 C 0.7319(8) 0.6137(3) 0.6438(3) 0.0302(14) Uani 1 1 d .
H56A H 0.6554 0.6569 0.6386 0.036 Uiso 1 1 calc R
H56B H 0.7562 0.6006 0.6824 0.036 Uiso 1 1 calc R
C57 C 0.6764(8) 0.5530(3) 0.6320(3) 0.0334(15) Uani 1 1 d .
H57A H 0.6452 0.5675 0.5943 0.040 Uiso 1 1 calc R
H57B H 0.7551 0.5109 0.6345 0.040 Uiso 1 1 calc R
C58 C 0.5492(10) 0.5338(5) 0.6732(3) 0.055(2) Uani 1 1 d .
H58A H 0.5170 0.4949 0.6652 0.082 Uiso 1 1 calc R
H58B H 0.4701 0.5751 0.6700 0.082 Uiso 1 1 calc R
H58C H 0.5800 0.5194 0.7105 0.082 Uiso 1 1 calc R
C59 C 0.9524(7) 0.6889(3) 0.6690(2) 0.0219(12) Uani 1 1 d .
H59A H 0.9702 0.7350 0.6705 0.026 Uiso 1 1 calc R
H59B H 0.8651 0.6809 0.6932 0.026 Uiso 1 1 calc R
C60 C 1.0798(7) 0.6308(3) 0.6925(3) 0.0285(14) Uani 1 1 d .
H60A H 1.1713 0.6451 0.6762 0.034 Uiso 1 1 calc R
H60B H 1.0775 0.5863 0.6831 0.034 Uiso 1 1 calc R
C61 C 1.0705(8) 0.6191(4) 0.7558(3) 0.0352(16) Uani 1 1 d .
H61A H 1.0516 0.6656 0.7648 0.042 Uiso 1 1 calc R
H61B H 0.9885 0.5962 0.7721 0.042 Uiso 1 1 calc R
C62 C 1.2073(9) 0.5734(4) 0.7815(3) 0.0421(18) Uani 1 1 d .
H62A H 1.1950 0.5677 0.8213 0.063 Uiso 1 1 calc R
H62B H 1.2886 0.5964 0.7663 0.063 Uiso 1 1 calc R
H62C H 1.2257 0.5269 0.7734 0.063 Uiso 1 1 calc R
C63 C 1.0575(7) 0.6958(3) 0.5701(3) 0.0259(13) Uani 1 1 d .
H63A H 1.0327 0.6974 0.5331 0.031 Uiso 1 1 calc R
H63B H 1.1265 0.6509 0.5824 0.031 Uiso 1 1 calc R
C64 C 1.1341(7) 0.7581(3) 0.5652(3) 0.0284(14) Uani 1 1 d .
H64A H 1.0670 0.8036 0.5526 0.034 Uiso 1 1 calc R
H64B H 1.1622 0.7566 0.6017 0.034 Uiso 1 1 calc R
C65 C 1.2681(8) 0.7537(4) 0.5249(3) 0.0377(17) Uani 1 1 d .
H65A H 1.3007 0.7991 0.5162 0.045 Uiso 1 1 calc R
H65B H 1.2413 0.7476 0.4904 0.045 Uiso 1 1 calc R
C66 C 1.3943(9) 0.6932(4) 0.5458(4) 0.049(2) Uani 1 1 d .
H66A H 1.4748 0.6938 0.5177 0.073 Uiso 1 1 calc R
H66B H 1.3640 0.6479 0.5539 0.073 Uiso 1 1 calc R
H66C H 1.4243 0.6997 0.5792 0.073 Uiso 1 1 calc R
C67 C 0.2129(7) 0.2400(3) 0.8996(2) 0.0254(13) Uani 1 1 d .
H67A H 0.1588 0.2079 0.8914 0.030 Uiso 1 1 calc R
H67B H 0.3001 0.2403 0.8739 0.030 Uiso 1 1 calc R
C68 C 0.2597(8) 0.2093(3) 0.9585(3) 0.0300(14) Uani 1 1 d .
H68A H 0.1737 0.2078 0.9847 0.036 Uiso 1 1 calc R
H68B H 0.3154 0.2403 0.9672 0.036 Uiso 1 1 calc R
C69 C 0.3539(8) 0.1329(4) 0.9650(3) 0.0365(16) Uani 1 1 d .
H69A H 0.2952 0.1012 0.9592 0.044 Uiso 1 1 calc R
H69B H 0.4349 0.1340 0.9364 0.044 Uiso 1 1 calc R
C70 C 0.4137(9) 0.1026(4) 1.0218(4) 0.050(2) Uani 1 1 d .
H70A H 0.4713 0.0550 1.0239 0.075 Uiso 1 1 calc R
H70B H 0.3340 0.1006 1.0503 0.075 Uiso 1 1 calc R
H70C H 0.4739 0.1331 1.0275 0.075 Uiso 1 1 calc R
C71 C 0.2000(7) 0.3691(3) 0.8988(2) 0.0262(13) Uani 1 1 d .
H71A H 0.1352 0.4161 0.8931 0.031 Uiso 1 1 calc R
H71B H 0.2217 0.3543 0.9378 0.031 Uiso 1 1 calc R
C72 C 0.3413(7) 0.3767(3) 0.8629(3) 0.0224(12) Uani 1 1 d .
H72A H 0.3201 0.3997 0.8244 0.027 Uiso 1 1 calc R
H72B H 0.4025 0.3294 0.8641 0.027 Uiso 1 1 calc R
C73 C 0.4223(7) 0.4220(3) 0.8846(3) 0.0299(14) Uani 1 1 d .
H73A H 0.3576 0.4678 0.8861 0.036 Uiso 1 1 calc R
H73B H 0.4480 0.3972 0.9224 0.036 Uiso 1 1 calc R
C74 C 0.5600(9) 0.4358(4) 0.8481(3) 0.0455(19) Uani 1 1 d .
H74A H 0.6073 0.4642 0.8631 0.068 Uiso 1 1 calc R
H74B H 0.5348 0.4612 0.8109 0.068 Uiso 1 1 calc R
H74C H 0.6251 0.3906 0.8471 0.068 Uiso 1 1 calc R
C75 C 0.0844(7) 0.3339(3) 0.8269(2) 0.0266(13) Uani 1 1 d .
H75A H 0.1757 0.3341 0.8036 0.032 Uiso 1 1 calc R
H75B H 0.0421 0.2958 0.8215 0.032 Uiso 1 1 calc R
C76 C -0.0193(7) 0.4057(3) 0.8072(2) 0.0261(13) Uani 1 1 d .
H76A H -0.1183 0.4012 0.8222 0.031 Uiso 1 1 calc R
H76B H 0.0073 0.4420 0.8215 0.031 Uiso 1 1 calc R
C77 C -0.0155(8) 0.4299(4) 0.7439(3) 0.0336(15) Uani 1 1 d .
H77A H -0.0849 0.4752 0.7337 0.040 Uiso 1 1 calc R
H77B H 0.0813 0.4388 0.7295 0.040 Uiso 1 1 calc R
C78 C -0.0505(9) 0.3769(4) 0.7161(3) 0.0405(18) Uani 1 1 d .
H78A H -0.0458 0.3962 0.6763 0.061 Uiso 1 1 calc R
H78B H -0.1472 0.3686 0.7292 0.061 Uiso 1 1 calc R
H78C H 0.0193 0.3323 0.7250 0.061 Uiso 1 1 calc R
C79 C -0.0174(7) 0.3212(3) 0.9264(3) 0.0251(13) Uani 1 1 d .
H79A H -0.0720 0.3706 0.9171 0.030 Uiso 1 1 calc R
H79B H 0.0104 0.3111 0.9644 0.030 Uiso 1 1 calc R
C80 C -0.1199(7) 0.2708(3) 0.9251(3) 0.0285(14) Uani 1 1 d .
H80A H -0.0690 0.2209 0.9347 0.034 Uiso 1 1 calc R
H80B H -0.1547 0.2816 0.8882 0.034 Uiso 1 1 calc R
C81 C -0.2493(9) 0.2847(4) 0.9688(3) 0.0446(19) Uani 1 1 d .
H81A H -0.2117 0.2750 1.0051 0.054 Uiso 1 1 calc R
H81B H -0.2973 0.3351 0.9589 0.054 Uiso 1 1 calc R
C82 C -0.3598(9) 0.2388(4) 0.9728(3) 0.0443(18) Uani 1 1 d .
H82A H -0.4377 0.2494 1.0004 0.067 Uiso 1 1 calc R
H82B H -0.3135 0.1888 0.9835 0.067 Uiso 1 1 calc R
H82C H -0.3990 0.2490 0.9372 0.067 Uiso 1 1 calc R
N10 N 0.7807(7) 0.6553(3) 0.4617(2) 0.0397(15) Uani 1 1 d .

loop_
_atom_site_aniso_label
_atom_site_aniso_U_11
_atom_site_aniso_U_22
_atom_site_aniso_U_33
_atom_site_aniso_U_23
_atom_site_aniso_U_13
_atom_site_aniso_U_12
Mo1 0.0176(3) 0.0190(3) 0.0248(3) -0.0086(2) 0.0003(2) -0.0025(2)
Mo2 0.0199(3) 0.0189(3) 0.0239(3) -0.0083(2) 0.0007(2) -0.0037(2)
S1 0.0284(9) 0.0197(7) 0.0270(7) -0.0088(6) -0.0030(6) -0.0025(6)
S2 0.0224(8) 0.0205(7) 0.0282(7) -0.0089(6) -0.0021(6) -0.0032(6)
S3 0.0257(9) 0.0240(7) 0.0313(8) -0.0137(6) -0.0066(7) 0.0003(6)
S4 0.0317(9) 0.0201(7) 0.0271(7) -0.0093(6) -0.0036(7) -0.0032(6)
S5 0.0242(8) 0.0213(7) 0.0268(7) -0.0095(6) -0.0010(6) -0.0044(6)
S6 0.0270(9) 0.0252(7) 0.0303(8) -0.0155(6) -0.0037(7) -0.0020(6)
Cl1 0.0404(13) 0.0684(15) 0.0825(17) 0.0144(13) -0.0002(12) -0.0060(11)
Cl2 0.0470(13) 0.0469(11) 0.0473(11) -0.0082(8) 0.0059(9) -0.0100(9)
Cl3 0.0355(11) 0.0584(12) 0.0407(10) -0.0017(9) 0.0032(8) -0.0132(9)
Cl4 0.0353(11) 0.0441(10) 0.0519(11) -0.0078(8) 0.0004(8) -0.0111(8)
O1 0.028(3) 0.025(2) 0.026(2) -0.0071(17) 0.0026(19) -0.0017(19)
O2 0.031(3) 0.023(2) 0.021(2) -0.0041(16) 0.0044(18) -0.0038(19)
N1 0.018(3) 0.024(2) 0.026(2) -0.006(2) -0.005(2) -0.003(2)
N2 0.020(3) 0.020(2) 0.027(2) -0.0091(19) 0.000(2) -0.006(2)
N3 0.032(3) 0.022(2) 0.020(2) -0.0040(19) -0.003(2) -0.012(2)
N4 0.020(3) 0.022(2) 0.023(2) -0.0077(19) -0.006(2) 0.002(2)
N5 0.025(3) 0.021(2) 0.029(3) -0.009(2) 0.001(2) -0.007(2)
N6 0.024(3) 0.018(2) 0.024(2) -0.0094(19) -0.002(2) 0.000(2)
N7 0.056(5) 0.041(3) 0.031(3) -0.014(3) -0.007(3) 0.003(3)
N8 0.037(4) 0.021(3) 0.033(3) -0.009(2) 0.006(3) -0.005(2)
N9 0.042(4) 0.019(3) 0.031(3) -0.007(2) -0.001(3) 0.000(2)
C1 0.012(3) 0.026(3) 0.027(3) -0.005(2) 0.001(2) 0.002(2)
C2 0.017(3) 0.033(3) 0.019(3) -0.009(2) 0.001(2) -0.006(3)
C3 0.030(4) 0.018(3) 0.032(3) -0.011(2) 0.004(3) 0.000(3)
C4 0.021(3) 0.035(4) 0.028(3) -0.013(3) 0.002(3) -0.004(3)
C5 0.022(3) 0.023(3) 0.025(3) -0.006(2) -0.002(2) -0.004(2)
C6 0.027(4) 0.024(3) 0.032(3) -0.009(2) -0.005(3) -0.007(3)
C7 0.029(4) 0.013(3) 0.036(3) -0.006(2) -0.006(3) -0.006(2)
C8 0.022(3) 0.018(3) 0.035(3) -0.010(2) -0.005(3) 0.006(2)
C9 0.022(3) 0.012(2) 0.026(3) -0.008(2) -0.001(2) 0.002(2)
C10 0.018(3) 0.024(3) 0.022(3) -0.010(2) 0.001(2) -0.002(2)
C11 0.018(3) 0.017(3) 0.040(3) -0.010(2) 0.004(3) -0.003(2)
C12 0.021(4) 0.035(3) 0.039(4) -0.011(3) 0.004(3) -0.008(3)
C13 0.036(4) 0.025(3) 0.037(4) -0.008(3) 0.002(3) -0.009(3)
C14 0.022(4) 0.026(3) 0.036(3) -0.012(3) 0.003(3) -0.004(3)
C15 0.030(4) 0.026(3) 0.028(3) -0.021(2) -0.002(3) -0.006(3)
C16 0.023(3) 0.024(3) 0.035(3) -0.013(3) -0.004(3) -0.004(3)
C17 0.032(4) 0.032(3) 0.034(3) -0.016(3) 0.003(3) -0.010(3)
C18 0.026(4) 0.026(3) 0.033(3) -0.011(3) -0.001(3) -0.004(3)
C19 0.023(3) 0.024(3) 0.040(3) -0.015(3) 0.001(3) -0.007(3)
C20 0.030(4) 0.030(3) 0.036(3) -0.013(3) -0.003(3) -0.011(3)
C21 0.035(4) 0.041(4) 0.040(4) -0.008(3) 0.005(3) -0.016(3)
C22 0.050(5) 0.037(4) 0.042(4) 0.004(3) -0.014(4) -0.005(4)
C23 0.033(4) 0.043(4) 0.046(4) -0.011(3) -0.012(3) 0.001(3)
C24 0.034(4) 0.038(4) 0.044(4) -0.016(3) -0.005(3) -0.003(3)
C25 0.023(3) 0.021(3) 0.027(3) -0.011(2) 0.005(3) -0.006(2)
C26 0.034(4) 0.026(3) 0.020(3) -0.006(2) -0.001(3) -0.009(3)
C27 0.030(4) 0.027(3) 0.029(3) -0.011(3) -0.002(3) 0.000(3)
C28 0.032(4) 0.023(3) 0.023(3) -0.011(2) 0.008(3) -0.012(3)
C29 0.023(3) 0.026(3) 0.026(3) -0.010(2) -0.001(3) -0.007(3)
C30 0.025(4) 0.020(3) 0.034(3) -0.007(2) -0.007(3) -0.008(3)
C31 0.038(4) 0.016(3) 0.035(3) -0.007(2) -0.008(3) -0.004(3)
C32 0.022(3) 0.017(3) 0.038(3) -0.010(2) 0.000(3) 0.001(2)
C33 0.020(3) 0.010(2) 0.026(3) -0.007(2) -0.006(2) 0.002(2)
C34 0.030(4) 0.018(3) 0.027(3) -0.009(2) -0.007(3) -0.001(3)
C35 0.018(3) 0.023(3) 0.038(3) -0.010(3) 0.003(3) -0.001(2)
C36 0.033(4) 0.035(4) 0.033(3) -0.013(3) 0.009(3) -0.006(3)
C37 0.032(4) 0.032(3) 0.038(4) -0.008(3) 0.003(3) -0.011(3)
C38 0.023(4) 0.031(3) 0.033(3) -0.009(3) 0.006(3) -0.006(3)
C39 0.031(4) 0.035(3) 0.031(3) -0.022(3) 0.000(3) -0.008(3)
C40 0.025(4) 0.029(3) 0.028(3) -0.010(3) -0.001(3) -0.006(3)
C41 0.034(4) 0.028(3) 0.037(3) -0.013(3) -0.003(3) -0.013(3)
C42 0.030(4) 0.029(3) 0.032(3) -0.012(3) -0.004(3) -0.004(3)
C43 0.021(3) 0.026(3) 0.036(3) -0.011(3) 0.002(3) -0.009(3)
C44 0.028(4) 0.025(3) 0.039(3) -0.015(3) -0.002(3) -0.008(3)
C45 0.044(5) 0.052(5) 0.048(4) -0.017(4) 0.000(4) -0.019(4)
C46 0.049(5) 0.027(3) 0.049(4) 0.000(3) -0.011(4) -0.005(3)
C47 0.049(5) 0.029(4) 0.057(5) -0.010(3) -0.020(4) 0.006(4)
C48 0.034(4) 0.046(4) 0.047(4) -0.020(3) -0.006(3) 0.000(3)
C49 0.052(6) 0.055(5) 0.039(4) -0.010(4) 0.004(4) -0.014(4)
C50 0.038(4) 0.036(4) 0.026(3) 0.001(3) 0.003(3) -0.001(3)
C51 0.022(3) 0.022(3) 0.031(3) -0.013(2) -0.005(3) -0.003(2)
C52 0.031(4) 0.024(3) 0.025(3) -0.007(2) -0.004(3) -0.004(3)
C53 0.020(3) 0.032(3) 0.033(3) -0.008(3) -0.001(3) 0.000(3)
C54 0.033(4) 0.042(4) 0.036(4) -0.005(3) -0.008(3) -0.005(3)
C55 0.022(3) 0.023(3) 0.028(3) -0.011(2) -0.002(3) -0.005(3)
C56 0.034(4) 0.027(3) 0.033(3) -0.012(3) -0.001(3) -0.008(3)
C57 0.032(4) 0.027(3) 0.046(4) -0.015(3) 0.004(3) -0.015(3)
C58 0.060(6) 0.059(5) 0.058(5) -0.018(4) 0.018(4) -0.045(5)
C59 0.023(3) 0.020(3) 0.022(3) -0.007(2) -0.002(2) -0.002(2)
C60 0.018(3) 0.034(3) 0.036(3) -0.011(3) -0.001(3) -0.006(3)
C61 0.036(4) 0.031(3) 0.035(4) -0.003(3) -0.005(3) -0.006(3)
C62 0.048(5) 0.041(4) 0.038(4) -0.008(3) -0.006(3) -0.009(4)
C63 0.027(4) 0.026(3) 0.027(3) -0.011(2) 0.001(3) -0.005(3)
C64 0.022(3) 0.024(3) 0.040(4) -0.010(3) -0.003(3) -0.002(3)
C65 0.034(4) 0.048(4) 0.034(4) -0.003(3) 0.000(3) -0.022(4)
C66 0.036(5) 0.056(5) 0.063(5) -0.024(4) 0.002(4) -0.020(4)
C67 0.024(3) 0.026(3) 0.028(3) -0.014(2) 0.002(3) -0.005(3)
C68 0.032(4) 0.025(3) 0.035(3) -0.012(3) -0.001(3) -0.007(3)
C69 0.035(4) 0.030(3) 0.043(4) -0.008(3) 0.002(3) -0.008(3)
C70 0.046(5) 0.027(3) 0.072(6) 0.002(4) -0.022(4) -0.002(3)
C71 0.030(4) 0.028(3) 0.025(3) -0.015(2) -0.004(3) -0.003(3)
C72 0.015(3) 0.021(3) 0.034(3) -0.012(2) 0.000(2) -0.005(2)
C73 0.026(4) 0.025(3) 0.041(4) -0.010(3) -0.006(3) -0.005(3)
C74 0.035(5) 0.050(4) 0.061(5) -0.019(4) 0.005(4) -0.027(4)
C75 0.029(4) 0.031(3) 0.024(3) -0.015(2) 0.002(3) -0.006(3)
C76 0.021(3) 0.030(3) 0.029(3) -0.012(3) 0.000(3) -0.006(3)
C77 0.036(4) 0.034(3) 0.029(3) -0.006(3) 0.002(3) -0.009(3)
C78 0.045(5) 0.040(4) 0.040(4) -0.009(3) -0.012(3) -0.012(4)
C79 0.022(3) 0.026(3) 0.028(3) -0.013(2) 0.001(3) -0.001(3)
C80 0.025(4) 0.026(3) 0.037(3) -0.008(3) 0.001(3) -0.010(3)
C81 0.031(4) 0.053(5) 0.049(4) -0.010(4) 0.011(3) -0.015(4)
C82 0.037(5) 0.045(4) 0.053(5) -0.012(4) 0.002(4) -0.017(4)
N10 0.050(4) 0.034(3) 0.032(3) -0.010(2) -0.015(3) 0.005(3)

loop_
_atom_type_symbol
_atom_type_description
_atom_type_scat_dispersion_real
_atom_type_scat_dispersion_imag
_atom_type_scat_source
C C 0.0033 0.0016 'International Tables Vol C Tables 4.2.6.8 and 6.1.1.4'
H H 0.0000 0.0000 'International Tables Vol C Tables 4.2.6.8 and 6.1.1.4'
N N 0.0061 0.0033 'International Tables Vol C Tables 4.2.6.8 and 6.1.1.4'
O O 0.0106 0.0060 'International Tables Vol C Tables 4.2.6.8 and 6.1.1.4'
S S 0.1246 0.1234 'International Tables Vol C Tables 4.2.6.8 and 6.1.1.4'
Mo Mo -1.6832 0.6857 'International Tables Vol C Tables 4.2.6.8 and 6.1.1.4'
Cl Cl 0.1484 0.1585 'International Tables Vol C Tables 4.2.6.8 and 6.1.1.4'

loop_
_geom_angle_atom_site_label_1
_geom_angle_atom_site_label_2
_geom_angle_atom_site_label_3
_geom_angle
O1 Mo1 N1 85.7(2)
O1 Mo1 N2 155.57(18)
N1 Mo1 N2 70.07(18)
O1 Mo1 S2 105.24(15)
N1 Mo1 S2 168.93(14)
N2 Mo1 S2 99.05(12)
O1 Mo1 S3 103.24(15)
N1 Mo1 S3 93.24(13)
N2 Mo1 S3 82.02(13)
S2 Mo1 S3 82.97(5)
O1 Mo1 S1 99.48(15)
N1 Mo1 S1 95.35(13)
N2 Mo1 S1 80.16(13)
S2 Mo1 S1 84.41(5)
S3 Mo1 S1 156.22(6)
O2 Mo2 N4 86.3(2)
O2 Mo2 N3 155.94(18)
N4 Mo2 N3 69.73(18)
O2 Mo2 S5 105.62(15)
N4 Mo2 S5 168.10(14)
N3 Mo2 S5 98.37(13)
O2 Mo2 S6 102.83(15)
N4 Mo2 S6 94.49(13)
N3 Mo2 S6 81.39(13)
S5 Mo2 S6 83.59(5)
O2 Mo2 S4 100.28(15)
N4 Mo2 S4 92.81(13)
N3 Mo2 S4 79.92(13)
S5 Mo2 S4 84.61(5)
S6 Mo2 S4 156.15(6)
C2 S1 Mo1 104.24(19)
C1 S2 Mo1 105.4(2)
C15 S3 Mo1 111.01(18)
C26 S4 Mo2 104.6(2)
C25 S5 Mo2 104.55(19)
C39 S6 Mo2 108.6(2)
C5 N1 C9 118.0(5)
C5 N1 Mo1 120.5(4)
C9 N1 Mo1 121.4(4)
C14 N2 C10 116.9(5)
C14 N2 Mo1 123.6(4)
C10 N2 Mo1 119.5(4)
C34 N3 C38 118.0(6)
C34 N3 Mo2 119.6(4)
C38 N3 Mo2 122.4(4)
C33 N4 C29 116.8(5)
C33 N4 Mo2 121.9(4)
C29 N4 Mo2 121.3(4)
C79 N5 C71 104.9(4)
C79 N5 C67 112.4(5)
C71 N5 C67 110.6(5)
C79 N5 C75 111.7(5)
C71 N5 C75 111.8(5)
C67 N5 C75 105.5(4)
C63 N6 C55 106.2(4)
C63 N6 C51 112.4(5)
C55 N6 C51 110.7(5)
C63 N6 C59 111.3(5)
C55 N6 C59 110.7(4)
C51 N6 C59 105.7(4)
C2 C1 C4 120.6(5)
C2 C1 S2 122.1(5)
C4 C1 S2 117.2(5)
C1 C2 C3 120.3(6)
C1 C2 S1 122.6(4)
C3 C2 S1 117.1(4)
N10 C3 C2 177.9(7)
N9 C4 C1 177.8(7)
N1 C5 C6 123.3(6)
C7 C6 C5 119.1(6)
C8 C7 C6 118.4(5)
C7 C8 C9 119.3(6)
N1 C9 C8 121.8(5)
N1 C9 C10 115.6(5)
C8 C9 C10 122.6(6)
N2 C10 C11 121.8(5)
N2 C10 C9 113.4(5)
C11 C10 C9 124.8(5)
C12 C11 C10 119.7(6)
C11 C12 C13 119.5(6)
C14 C13 C12 118.2(6)
N2 C14 C13 123.9(6)
C16 C15 C20 117.3(6)
C16 C15 S3 122.8(5)
C20 C15 S3 119.8(5)
C15 C16 C17 121.2(6)
C18 C17 C21 118.3(7)
C18 C17 C16 119.5(6)
C21 C17 C16 122.1(7)
C17 C18 C24 119.7(6)
C17 C18 C19 118.9(6)
C24 C18 C19 121.4(6)
C20 C19 C18 120.0(6)
C19 C20 C15 123.0(6)
C22 C21 C17 119.7(7)
C21 C22 C23 123.4(7)
C24 C23 C22 118.5(7)
C23 C24 C18 120.3(7)
C26 C25 C28 120.4(6)
C26 C25 S5 122.3(5)
C28 C25 S5 117.3(4)
C25 C26 C27 120.4(6)
C25 C26 S4 122.4(5)
C27 C26 S4 117.2(5)
N7 C27 C26 178.2(7)
N8 C28 C25 178.5(7)
N4 C29 C30 123.7(6)
C31 C30 C29 119.4(6)
C30 C31 C32 118.7(6)
C31 C32 C33 119.8(6)
N4 C33 C32 121.6(5)
N4 C33 C34 114.4(5)
C32 C33 C34 124.0(6)
N3 C34 C35 122.7(6)
N3 C34 C33 114.2(5)
C35 C34 C33 123.2(5)
C36 C35 C34 117.8(6)
C37 C36 C35 120.1(6)
C38 C37 C36 118.9(6)
N3 C38 C37 122.5(6)
C40 C39 C44 117.9(6)
C40 C39 S6 122.5(5)
C44 C39 S6 119.6(5)
C39 C40 C41 122.3(6)
C42 C41 C45 118.4(7)
C42 C41 C40 118.3(6)
C45 C41 C40 123.3(7)
C41 C42 C48 119.0(6)
C41 C42 C43 119.1(6)
C48 C42 C43 121.9(7)
C44 C43 C42 119.8(6)
C43 C44 C39 122.5(6)
C46 C45 C41 120.4(8)
C45 C46 C47 122.4(7)
C48 C47 C46 119.3(7)
C47 C48 C42 120.5(8)
Cl1 C49 Cl2 111.7(4)
Cl4 C50 Cl3 111.0(4)
C52 C51 N6 115.9(5)
C53 C52 C51 109.6(5)
C52 C53 C54 112.5(5)
C56 C55 N6 116.2(5)
C55 C56 C57 111.0(5)
C58 C57 C56 111.1(6)
C60 C59 N6 116.8(5)
C59 C60 C61 109.6(5)
C62 C61 C60 113.2(6)
N6 C63 C64 116.1(5)
C65 C64 C63 110.9(5)
C64 C65 C66 114.5(6)
C68 C67 N5 115.6(5)
C67 C68 C69 110.9(5)
C70 C69 C68 112.6(6)
C72 C71 N5 115.7(5)
C71 C72 C73 109.6(5)
C74 C73 C72 112.1(5)
C76 C75 N5 114.9(5)
C77 C76 C75 112.0(5)
C78 C77 C76 114.7(6)
N5 C79 C80 115.8(5)
C79 C80 C81 106.1(5)
C82 C81 C80 112.7(7)

loop_
_geom_bond_atom_site_label_1
_geom_bond_atom_site_label_2
_geom_bond_distance
Mo1 O1 1.691(4)
Mo1 N1 2.220(5)
Mo1 N2 2.296(5)
Mo1 S2 2.3927(16)
Mo1 S3 2.4277(16)
Mo1 S1 2.4345(16)
Mo2 O2 1.687(4)
Mo2 N4 2.210(5)
Mo2 N3 2.301(6)
Mo2 S5 2.4021(16)
Mo2 S6 2.4277(16)
Mo2 S4 2.4269(16)
S1 C2 1.761(6)
S2 C1 1.764(6)
S3 C15 1.777(7)
S4 C26 1.747(6)
S5 C25 1.772(6)
S6 C39 1.783(7)
Cl1 C49 1.754(9)
Cl2 C49 1.765(8)
Cl3 C50 1.767(7)
Cl4 C50 1.757(8)
N1 C5 1.335(7)
N1 C9 1.358(8)
N2 C14 1.346(8)
N2 C10 1.367(7)
N3 C34 1.343(7)
N3 C38 1.353(8)
N4 C33 1.364(8)
N4 C29 1.359(8)
N5 C79 1.491(8)
N5 C71 1.521(7)
N5 C67 1.525(8)
N5 C75 1.530(7)
N6 C63 1.506(8)
N6 C55 1.526(7)
N6 C51 1.524(7)
N6 C59 1.530(7)
N7 C27 1.146(8)
N8 C28 1.162(8)
N9 C4 1.148(8)
C1 C2 1.357(8)
C1 C4 1.427(8)
C2 C3 1.421(8)
C3 N10 1.150(8)
C5 C6 1.396(8)
C6 C7 1.392(9)
C7 C8 1.387(8)
C8 C9 1.414(7)
C9 C10 1.465(8)
C10 C11 1.379(9)
C11 C12 1.366(8)
C12 C13 1.383(9)
C13 C14 1.371(10)
C15 C16 1.382(9)
C15 C20 1.424(9)
C16 C17 1.427(9)
C17 C18 1.394(10)
C17 C21 1.416(9)
C18 C24 1.433(9)
C18 C19 1.432(9)
C19 C20 1.337(9)
C21 C22 1.342(11)
C22 C23 1.390(11)
C23 C24 1.357(10)
C25 C26 1.367(8)
C25 C28 1.422(8)
C26 C27 1.423(8)
C29 C30 1.383(8)
C30 C31 1.373(9)
C31 C32 1.382(9)
C32 C33 1.411(7)
C33 C34 1.467(8)
C34 C35 1.402(9)
C35 C36 1.377(9)
C36 C37 1.380(9)
C37 C38 1.377(9)
C39 C40 1.363(9)
C39 C44 1.421(9)
C40 C41 1.427(9)
C41 C42 1.417(10)
C41 C45 1.413(10)
C42 C48 1.420(10)
C42 C43 1.429(9)
C43 C44 1.356(9)
C45 C46 1.345(11)
C46 C47 1.385(12)
C47 C48 1.371(11)
C51 C52 1.517(8)
C52 C53 1.520(8)
C53 C54 1.532(9)
C55 C56 1.492(9)
C56 C57 1.515(8)
C57 C58 1.515(10)
C59 C60 1.512(8)
C60 C61 1.524(9)
C61 C62 1.502(10)
C63 C64 1.529(8)
C64 C65 1.504(10)
C65 C66 1.511(11)
C67 C68 1.513(8)
C68 C69 1.537(9)
C69 C70 1.511(10)
C71 C72 1.513(9)
C72 C73 1.530(8)
C73 C74 1.514(10)
C75 C76 1.521(8)
C76 C77 1.515(8)
C77 C78 1.508(9)
C79 C80 1.541(8)
C80 C81 1.545(10)
C81 C82 1.503(10)
